data_2010745
loop_
_publ_author_name
'Nordborg, Jenni'
'Svensson, G\"oran'
'Albertsson, J\"orgen'

_publ_section_title
;
 A single-crystal neutron diffraction study of RbTiOAsO~4~
;
_journal_issue 3
_journal_name_full 'Acta Crystallographica Section C'
_journal_page_first e73
_journal_page_last e74
_journal_paper_doi 10.1107/S0108270100001505
_journal_volume 56
_journal_year 2000
_chemical_formula_analytical 'Rb Ti O As O4'
_chemical_formula_iupac 'Rb Ti O As O4'
_chemical_formula_moiety 'Rb Ti O As O4'
_chemical_formula_structural 'Rb Ti O As O4'
_chemical_formula_sum 'As O5 Rb Ti'
_chemical_formula_weight 288.27
_chemical_name_common RTA
_space_group_IT_number 33
_symmetry_cell_setting orthorhombic
_symmetry_space_group_name_Hall 'P 2c -2n'
_symmetry_space_group_name_H-M 'P n a 21'
_cell_angle_alpha 90
_cell_angle_beta 90
_cell_angle_gamma 90
_cell_formula_units_Z 8
_cell_length_a 13.26(2)
_cell_length_b 6.677(7)
_cell_length_c 10.766(7)
_cell_measurement_reflns_used 11
_cell_measurement_temperature 295
_cell_measurement_theta_max 32.12
_cell_measurement_theta_min 24.78
_cell_volume 953.2(19)
_computing_cell_refinement 'Huber diffractometer software'
_computing_data_collection 'Huber diffractometer software'
_computing_data_reduction 'Xtal3.6 DIFDAT ADDREF SORTRF (Hall et al., 1999)'
_computing_publication_material 'Xtal3.6 CIFIO'
_computing_structure_refinement 'Xtal3.6 CRYLSQ'
_diffrn_ambient_temperature 295
_diffrn_measurement_device_type 'Huber four-circle'
_diffrn_measurement_method \w/2\q
_diffrn_radiation_monochromator 'double Cu(220)'
_diffrn_radiation_probe neutron
_diffrn_radiation_source 'neutron constant wavelength'
_diffrn_radiation_type neutron
_diffrn_radiation_wavelength 1.207
_diffrn_reflns_av_R_equivalents 0
_diffrn_reflns_av_sigmaI/netI .064
_diffrn_reflns_limit_h_max 0
_diffrn_reflns_limit_h_min -17
_diffrn_reflns_limit_k_max 8
_diffrn_reflns_limit_k_min 0
_diffrn_reflns_limit_l_max 14
_diffrn_reflns_limit_l_min 0
_diffrn_reflns_number 1174
_diffrn_reflns_theta_full 51.97
_diffrn_reflns_theta_max 51.97
_diffrn_reflns_theta_min 5.22
_diffrn_standards_decay_% none
_diffrn_standards_interval_count 36
_diffrn_standards_number 3
_exptl_absorpt_coefficient_mu .009
_exptl_absorpt_correction_type none
_exptl_crystal_colour colourless
_exptl_crystal_density_diffrn 4.016
_exptl_crystal_density_method 'not measured'
_exptl_crystal_description rectangular
_exptl_crystal_F_000 31.08
_exptl_crystal_size_max 5
_exptl_crystal_size_mid 3
_exptl_crystal_size_min 2
_refine_diff_density_max .062
_refine_diff_density_min -.06
_refine_ls_extinction_coef 722E1(5)
_refine_ls_extinction_method Becker-Coppens
_refine_ls_goodness_of_fit_all 1.363
_refine_ls_goodness_of_fit_ref 1.361
_refine_ls_hydrogen_treatment none
_refine_ls_matrix_type full
_refine_ls_number_constraints 0
_refine_ls_number_parameters 145
_refine_ls_number_reflns 1153
_refine_ls_number_restraints 0
_refine_ls_R_factor_all .036
_refine_ls_R_factor_gt .034
_refine_ls_shift/su_max .003
_refine_ls_shift/su_mean .00004
_refine_ls_structure_factor_coef F
_refine_ls_weighting_details 'w = 1/\s^2^'
_refine_ls_weighting_scheme calc
_refine_ls_wR_factor_all .033
_refine_ls_wR_factor_ref .033
_reflns_number_observed 1153
_reflns_number_total 1153
_reflns_threshold_expression F>0
_cod_data_source_file qa0218.cif
_cod_data_source_block I
_cod_depositor_comments
;
The following automatic conversions were performed:

'_refine_ls_weighting_scheme' value 'w = 1/\s^2^' was changed to
'calc'. New tag '_refine_ls_weighting_details' was created. The value
of the new tag was set to 'w = 1/\s^2^'.

Automatic conversion script
Id: cif_fix_values 3143 2015-03-26 13:38:13Z robertas 
;
_cod_original_cell_volume 953.5(18)
_cod_original_formula_sum 'As1 O5 Rb1 Ti1'
_cod_database_code 2010745
_cod_database_fobs_code 2010745

loop_
_symmetry_equiv_pos_as_xyz
+x,+y,+z
-x,-y,1/2+z
1/2-x,1/2+y,1/2+z
1/2+x,1/2-y,+z

loop_
_atom_site_label
_atom_site_fract_x
_atom_site_fract_y
_atom_site_fract_z
_atom_site_U_iso_or_equiv
_atom_site_adp_type
_atom_site_calc_flag
_atom_site_calc_attached_atom
_atom_site_occupancy
_atom_site_disorder_assembly
_atom_site_disorder_group
Rb1 .3829(3) .7824(5) .6499(4) .0228(16) Uani ? ? 1.00000 ? ?
Rb2 .1092(2) .6936(5) .9025(4) .0191(16) Uani ? ? 1.00000 ? ?
Ti1 .3740(3) .5053(9) .9782(7) .005(2) Uani ? ? 1.00000 ? ?
Ti2 .2487(4) .2699(8) .7288(5) .004(2) Uani ? ? 1.00000 ? ?
As1 .4997(2) .3284(4) .7213(4) .0055(10) Uani ? ? 1.00000 ? ?
As2 .17972(18) .5050(5) .4667(4) .0065(10) Uani ? ? 1.00000 ? ?
O1 .4878(3) .4890(6) .8374(4) .0118(17) Uani ? ? 1.00000 ? ?
O2 .5106(3) .4610(6) .5885(4) .0113(18) Uani ? ? 1.00000 ? ?
O3 .3948(3) .1877(5) .6990(4) .0098(15) Uani ? ? 1.00000 ? ?
O4 .6000(3) .1765(5) .7407(4) .0103(16) Uani ? ? 1.00000 ? ?
O11 .2813(3) .4524(6) .8382(4) .0098(16) Uani ? ? 1.00000 ? ?
O12 .2176(3) .0566(6) .5878(4) .0108(17) Uani ? ? 1.00000 ? ?
O5 .1102(3) .3031(6) .4311(4) .0112(16) Uani ? ? 1.00000 ? ?
O6 .1070(3) .7036(5) .4984(4) .0119(16) Uani ? ? 1.00000 ? ?
O7 .2588(3) .5448(5) .3449(4) .0106(17) Uani ? ? 1.00000 ? ?
O8 .2571(3) .4590(6) .5869(16) .0122(18) Uani ? ? 1.00000 ? ?

loop_
_atom_site_aniso_label
_atom_site_aniso_U_11
_atom_site_aniso_U_22
_atom_site_aniso_U_33
_atom_site_aniso_U_12
_atom_site_aniso_U_13
_atom_site_aniso_U_23
Rb1 .0245(16) .0104(13) .034(2) .0035(11) -.0085(14) -.0046(14)
Rb2 .0147(14) .0148(14) .028(2) .0031(11) -.0016(13) -.0026(13)
Ti1 .007(2) .005(2) .005(3) -.001(2) .000(2) .001(2)
Ti2 .0038(19) .005(2) .005(2) .0002(17) -.0007(17) .000(2)
As1 .0059(10) .0039(10) .0066(10) -.0007(11) .0009(8) -.0007(12)
As2 .0093(10) .0037(10) .0065(10) .0008(12) .0001(15) .0004(8)
O1 .0115(17) .0115(16) .0123(19) -.0036(13) .0031(14) -.0058(14)
O2 .0126(18) .0108(17) .0107(18) .0023(14) .0035(14) .0037(14)
O3 .0090(15) .0075(14) .0130(17) -.0004(12) .0002(13) -.0018(14)
O4 .0077(15) .0081(15) .0150(19) .0008(12) -.0014(14) .0012(14)
O11 .0098(16) .0095(16) .0099(17) .0008(12) -.0021(14) -.0031(14)
O12 .0122(17) .0099(16) .0104(17) .0003(13) -.0038(15) -.0021(14)
O5 .0172(17) .0049(14) .0114(17) -.0004(13) -.0040(14) -.0008(15)
O6 .0146(16) .0045(15) .0165(18) .0015(13) .0044(14) .0006(14)
O7 .0127(17) .0094(17) .0097(17) .0028(14) .0049(15) .0037(14)
O8 .018(2) .0100(17) .0088(18) -.0038(15) -.0027(15) .0036(15)

loop_
_atom_type_symbol
_atom_type_scat_source
Rb 'International Tables Vol IV Table 2.6'
Ti 'International Tables Vol IV Table 2.6'
As 'International Tables Vol IV Table 2.6'
O 'International Tables Vol IV Table 2.6'

loop_
_geom_angle_atom_site_label_1
_geom_angle_atom_site_label_2
_geom_angle_atom_site_label_3
_geom_angle_site_symmetry_1
_geom_angle_site_symmetry_2
_geom_angle_site_symmetry_3
_geom_angle
Rb2 Rb1 Ti2 . . '1 565' 66.87(12)
Rb2 Rb1 As1 . . . 96.24(12)
Rb2 Rb1 O1 . . . 83.60(14)
Rb2 Rb1 O2 . . . 121.24(14)
Rb2 Rb1 O3 . . '1 565' 93.36(13)
Rb2 Rb1 O11 . . . 38.77(9)
Rb2 Rb1 O12 . . '1 565' 67.88(13)
Rb2 Rb1 O5 . . 3 55.70(11)
Rb2 Rb1 O6 . . '4 565' 170.03(13)
Rb2 Rb1 O7 . . 3 40.78(10)
Rb2 Rb1 O8 . . . 64.7(3)
Rb2 Rb1 Rb2 . . '3 544' 104.10(9)
Rb2 Rb1 Rb2 . . '3 554' 121.92(11)
Rb2 Rb1 Rb2 . . '4 565' 101.19(14)
Ti2 Rb1 As1 '1 565' . . 154.33(17)
Ti2 Rb1 O1 '1 565' . . 126.71(17)
Ti2 Rb1 O2 '1 565' . . 170.62(17)
Ti2 Rb1 O3 '1 565' . '1 565' 31.36(12)
Ti2 Rb1 O11 '1 565' . . 104.15(16)
Ti2 Rb1 O12 '1 565' . '1 565' 33.64(12)
Ti2 Rb1 O5 '1 565' . 3 75.66(14)
Ti2 Rb1 O6 '1 565' . '4 565' 119.57(14)
Ti2 Rb1 O7 '1 565' . 3 30.95(11)
Ti2 Rb1 O8 '1 565' . . 115.68(19)
Ti2 Rb1 Rb2 '1 565' . '3 544' 147.50(14)
Ti2 Rb1 Rb2 '1 565' . '3 554' 63.55(12)
Ti2 Rb1 Rb2 '1 565' . '4 565' 99.37(14)
As1 Rb1 O1 . . . 28.27(11)
As1 Rb1 O2 . . . 28.56(11)
As1 Rb1 O3 . . '1 565' 141.57(17)
As1 Rb1 O11 . . . 57.54(12)
As1 Rb1 O12 . . '1 565' 157.54(15)
As1 Rb1 O5 . . 3 78.83(13)
As1 Rb1 O6 . . '4 565' 74.98(12)
As1 Rb1 O7 . . 3 124.79(16)
As1 Rb1 O8 . . . 69.48(18)
As1 Rb1 Rb2 . . '3 544' 52.76(10)
As1 Rb1 Rb2 . . '3 554' 139.84(14)
As1 Rb1 Rb2 . . '4 565' 63.76(10)
O1 Rb1 O2 . . . 53.68(14)
O1 Rb1 O3 . . '1 565' 117.59(18)
O1 Rb1 O11 . . . 50.64(14)
O1 Rb1 O12 . . '1 565' 150.19(18)
O1 Rb1 O5 . . 3 51.16(13)
O1 Rb1 O6 . . '4 565' 86.44(15)
O1 Rb1 O7 . . 3 100.00(16)
O1 Rb1 O8 . . . 86.5(3)
O1 Rb1 Rb2 . . '3 544' 80.45(13)
O1 Rb1 Rb2 . . '3 554' 152.05(15)
O1 Rb1 Rb2 . . '4 565' 42.69(11)
O2 Rb1 O3 . . '1 565' 139.29(18)
O2 Rb1 O11 . . . 83.11(15)
O2 Rb1 O12 . . '1 565' 150.8(2)
O2 Rb1 O5 . . 3 104.55(16)
O2 Rb1 O6 . . '4 565' 51.71(13)
O2 Rb1 O7 . . 3 153.20(18)
O2 Rb1 O8 . . . 73.42(18)
O2 Rb1 Rb2 . . '3 544' 39.05(11)
O2 Rb1 Rb2 . . '3 554' 111.55(16)
O2 Rb1 Rb2 . . '4 565' 75.04(14)
O3 Rb1 O11 '1 565' . . 124.26(18)
O3 Rb1 O12 '1 565' . '1 565' 58.32(13)
O3 Rb1 O5 '1 565' . 3 76.25(14)
O3 Rb1 O6 '1 565' . '4 565' 90.84(14)
O3 Rb1 O7 '1 565' . 3 52.69(12)
O3 Rb1 O8 '1 565' . . 146.38(18)
O3 Rb1 Rb2 '1 565' . '3 544' 156.50(16)
O3 Rb1 Rb2 '1 565' . '3 554' 55.16(13)
O3 Rb1 Rb2 '1 565' . '4 565' 77.89(12)
O11 Rb1 O12 . . '1 565' 104.66(17)
O11 Rb1 O5 . . 3 55.02(12)
O11 Rb1 O6 . . '4 565' 132.45(14)
O11 Rb1 O7 . . 3 74.42(14)
O11 Rb1 O8 . . . 52.4(4)
O11 Rb1 Rb2 . . '3 544' 78.45(12)
O11 Rb1 Rb2 . . '3 554' 157.30(14)
O11 Rb1 Rb2 . . '4 565' 85.20(13)
O12 Rb1 O5 '1 565' . 3 102.81(15)
O12 Rb1 O6 '1 565' . '4 565' 121.87(17)
O12 Rb1 O7 '1 565' . 3 52.52(12)
O12 Rb1 O8 '1 565' . . 88.9(2)
O12 Rb1 Rb2 '1 565' . '3 544' 113.92(14)
O12 Rb1 Rb2 '1 565' . '3 554' 54.13(12)
O12 Rb1 Rb2 '1 565' . '4 565' 132.96(15)
O5 Rb1 O6 3 . '4 565' 116.89(15)
O5 Rb1 O7 3 . 3 50.29(12)
O5 Rb1 O8 3 . . 107.1(4)
O5 Rb1 Rb2 3 . '3 544' 126.66(13)
O5 Rb1 Rb2 3 . '3 554' 131.40(14)
O5 Rb1 Rb2 3 . '4 565' 46.04(11)
O6 Rb1 O7 '4 565' . 3 141.81(14)
O6 Rb1 O8 '4 565' . . 115.2(3)
O6 Rb1 Rb2 '4 565' . '3 544' 74.56(10)
O6 Rb1 Rb2 '4 565' . '3 554' 67.75(11)
O6 Rb1 Rb2 '4 565' . '4 565' 70.88(13)
O7 Rb1 O8 3 . . 102.8(3)
O7 Rb1 Rb2 3 . '3 544' 143.56(13)
O7 Rb1 Rb2 3 . '3 554' 94.43(13)
O7 Rb1 Rb2 3 . '4 565' 88.50(14)
O8 Rb1 Rb2 . . '3 544' 40.7(2)
O8 Rb1 Rb2 . . '3 554' 113.5(3)
O8 Rb1 Rb2 . . '4 565' 129.2(3)
Rb2 Rb1 Rb2 '3 544' . '3 554' 101.71(13)
Rb2 Rb1 Rb2 '3 544' . '4 565' 113.11(10)
Rb2 Rb1 Rb2 '3 554' . '4 565' 114.72(11)
Rb1 Rb2 Ti1 . . . 55.92(14)
Rb1 Rb2 As2 . . 3 54.17(11)
Rb1 Rb2 O4 . . '4 455' 78.21(11)
Rb1 Rb2 O11 . . . 45.57(11)
Rb1 Rb2 O7 . . 3 46.43(10)
Rb1 Rb2 Rb1 . . '3 545' 119.01(11)
Rb1 Rb2 O3 . . 3 127.52(12)
Rb1 Rb2 O12 . . 3 80.61(14)
Rb1 Rb2 Rb1 . . 3 102.03(9)
Rb1 Rb2 O2 . . 3 135.38(13)
Rb1 Rb2 O8 . . 3 81.8(2)
Rb1 Rb2 Rb1 . . '4 465' 100.59(14)
Rb1 Rb2 Ti1 . . '4 465' 135.28(15)
Rb1 Rb2 O1 . . '4 465' 102.30(15)
Rb1 Rb2 O5 . . '2 565' 148.29(15)
Ti1 Rb2 As2 . . 3 55.02(14)
Ti1 Rb2 O4 . . '4 455' 83.76(14)
Ti1 Rb2 O11 . . . 30.42(14)
Ti1 Rb2 O7 . . 3 76.34(16)
Ti1 Rb2 Rb1 . . '3 545' 65.79(13)
Ti1 Rb2 O3 . . 3 78.33(14)
Ti1 Rb2 O12 . . 3 26.63(13)
Ti1 Rb2 Rb1 . . 3 97.60(13)
Ti1 Rb2 O2 . . 3 121.32(17)
Ti1 Rb2 O8 . . 3 62.60(15)
Ti1 Rb2 Rb1 . . '4 465' 146.87(16)
Ti1 Rb2 Ti1 . . '4 465' 152.06(18)
Ti1 Rb2 O1 . . '4 465' 147.77(17)
Ti1 Rb2 O5 . . '2 565' 153.47(17)
As2 Rb2 O4 3 . '4 455' 128.41(14)
As2 Rb2 O11 3 . . 75.48(15)
As2 Rb2 O7 3 . 3 28.45(11)
As2 Rb2 Rb1 3 . '3 545' 105.23(13)
As2 Rb2 O3 3 . 3 79.98(12)
As2 Rb2 O12 3 . 3 58.46(13)
As2 Rb2 Rb1 3 . 3 52.37(9)
As2 Rb2 O2 3 . 3 86.64(15)
As2 Rb2 O8 3 . 3 28.2(2)
As2 Rb2 Rb1 3 . '4 465' 133.65(13)
As2 Rb2 Ti1 3 . '4 465' 107.18(16)
As2 Rb2 O1 3 . '4 465' 93.43(16)
As2 Rb2 O5 3 . '2 565' 139.32(15)
O4 Rb2 O11 '4 455' . . 55.71(13)
O4 Rb2 O7 '4 455' . 3 123.00(16)
O4 Rb2 Rb1 '4 455' . '3 545' 79.39(13)
O4 Rb2 O3 '4 455' . 3 124.39(15)
O4 Rb2 O12 '4 455' . 3 98.95(14)
O4 Rb2 Rb1 '4 455' . 3 178.52(13)
O4 Rb2 O2 '4 455' . 3 144.78(15)
O4 Rb2 O8 '4 455' . 3 146.34(15)
O4 Rb2 Rb1 '4 455' . '4 465' 67.44(11)
O4 Rb2 Ti1 '4 455' . '4 465' 121.50(15)
O4 Rb2 O1 '4 455' . '4 465' 117.30(17)
O4 Rb2 O5 '4 455' . '2 565' 91.52(13)
O11 Rb2 O7 . . 3 85.66(16)
O11 Rb2 Rb1 . . '3 545' 75.18(12)
O11 Rb2 O3 . . 3 104.29(14)
O11 Rb2 O12 . . 3 54.31(13)
O11 Rb2 Rb1 . . 3 125.48(14)
O11 Rb2 O2 . . 3 151.51(17)
O11 Rb2 O8 . . 3 91.12(17)
O11 Rb2 Rb1 . . '4 465' 116.62(15)
O11 Rb2 Ti1 . . '4 465' 177.21(17)
O11 Rb2 O1 . . '4 465' 146.46(19)
O11 Rb2 O5 . . '2 565' 144.91(16)
O7 Rb2 Rb1 3 . '3 545' 133.66(15)
O7 Rb2 O3 3 . 3 103.08(14)
O7 Rb2 O12 3 . 3 86.13(15)
O7 Rb2 Rb1 3 . 3 56.93(11)
O7 Rb2 O2 3 . 3 88.98(15)
O7 Rb2 O8 3 . 3 50.9(3)
O7 Rb2 Rb1 3 . '4 465' 105.28(14)
O7 Rb2 Ti1 3 . '4 465' 96.33(17)
O7 Rb2 O1 3 . '4 465' 71.71(17)
O7 Rb2 O5 3 . '2 565' 126.72(16)
Rb1 Rb2 O3 '3 545' . 3 45.23(10)
Rb1 Rb2 O12 '3 545' . 3 48.43(11)
Rb1 Rb2 Rb1 '3 545' . 3 101.71(13)
Rb1 Rb2 O2 '3 545' . 3 88.73(14)
Rb1 Rb2 O8 '3 545' . 3 87.1(2)
Rb1 Rb2 Rb1 '3 545' . '4 465' 121.05(11)
Rb1 Rb2 Ti1 '3 545' . '4 465' 104.65(15)
Rb1 Rb2 O1 '3 545' . '4 465' 138.23(16)
Rb1 Rb2 O5 '3 545' . '2 565' 87.69(12)
O3 Rb2 O12 3 . 3 51.73(12)
O3 Rb2 Rb1 3 . 3 56.63(10)
O3 Rb2 O2 3 . 3 49.94(12)
O3 Rb2 O8 3 . 3 52.8(3)
O3 Rb2 Rb1 3 . '4 465' 131.22(13)
O3 Rb2 Ti1 3 . '4 465' 77.19(14)
O3 Rb2 O1 3 . '4 465' 104.74(15)
O3 Rb2 O5 3 . '2 565' 83.02(13)
O12 Rb2 Rb1 3 . 3 82.53(12)
O12 Rb2 O2 3 . 3 97.46(16)
O12 Rb2 O8 3 . 3 50.85(16)
O12 Rb2 Rb1 3 . '4 465' 165.49(13)
O12 Rb2 Ti1 3 . '4 465' 127.67(18)
O12 Rb2 O1 3 . '4 465' 143.57(17)
O12 Rb2 O5 3 . '2 565' 130.94(17)
Rb1 Rb2 O2 3 . 3 34.62(10)
Rb1 Rb2 O8 3 . 3 35.01(10)
Rb1 Rb2 Rb1 3 . '4 465' 111.09(10)
Rb1 Rb2 Ti1 3 . '4 465' 57.31(12)
Rb1 Rb2 O1 3 . '4 465' 61.22(13)
Rb1 Rb2 O5 3 . '2 565' 87.53(11)
O2 Rb2 O8 3 . 3 64.3(2)
O2 Rb2 Rb1 3 . '4 465' 91.78(14)
O2 Rb2 Ti1 3 . '4 465' 30.80(13)
O2 Rb2 O1 3 . '4 465' 54.88(14)
O2 Rb2 O5 3 . '2 565' 54.67(12)
O8 Rb2 Rb1 3 . '4 465' 143.63(16)
O8 Rb2 Ti1 3 . '4 465' 91.65(18)
O8 Rb2 O1 3 . '4 465' 93.20(18)
O8 Rb2 O5 3 . '2 565' 118.8(2)
Rb1 Rb2 Ti1 '4 465' . '4 465' 60.99(14)
Rb1 Rb2 O1 '4 465' . '4 465' 50.61(12)
Rb1 Rb2 O5 '4 465' . '2 565' 48.23(12)
Ti1 Rb2 O1 '4 465' . '4 465' 33.59(14)
Ti1 Rb2 O5 '4 465' . '2 565' 32.55(13)
O1 Rb2 O5 '4 465' . '2 565' 55.89(14)
Rb2 Ti1 O1 . . . 120.9(3)
Rb2 Ti1 O11 . . . 47.48(17)
Rb2 Ti1 O5 . . 3 74.0(2)
Rb2 Ti1 O2 . . '2 665' 144.5(3)
Rb2 Ti1 O6 . . '3 545' 117.5(2)
Rb2 Ti1 O12 . . 3 55.5(2)
Rb2 Ti1 Rb2 . . '4 565' 122.4(2)
O1 Ti1 O11 . . . 83.6(3)
O1 Ti1 O5 . . 3 78.6(3)
O1 Ti1 O2 . . '2 665' 83.3(3)
O1 Ti1 O6 . . '3 545' 86.5(3)
O1 Ti1 O12 . . 3 171.4(4)
O1 Ti1 Rb2 . . '4 565' 45.30(17)
O11 Ti1 O5 . . 3 92.7(3)
O11 Ti1 O2 . . '2 665' 166.6(4)
O11 Ti1 O6 . . '3 545' 88.9(3)
O11 Ti1 O12 . . 3 96.8(3)
O11 Ti1 Rb2 . . '4 565' 116.2(3)
O5 Ti1 O2 3 . '2 665' 87.6(3)
O5 Ti1 O6 3 . '3 545' 164.7(3)
O5 Ti1 O12 3 . 3 92.8(3)
O5 Ti1 Rb2 3 . '4 565' 49.73(16)
O2 Ti1 O6 '2 665' . '3 545' 87.3(3)
O2 Ti1 O12 '2 665' . 3 96.5(4)
O2 Ti1 Rb2 '2 665' . '4 565' 54.9(2)
O6 Ti1 O12 '3 545' . 3 102.1(3)
O6 Ti1 Rb2 '3 545' . '4 565' 116.3(2)
O12 Ti1 Rb2 3 . '4 565' 128.2(3)
Rb1 Ti2 O3 . '1 565' '1 565' 44.80(16)
Rb1 Ti2 O12 . '1 565' '1 565' 49.99(17)
Rb1 Ti2 O7 . '1 565' 3 60.6(2)
Rb1 Ti2 O4 . '1 565' '4 465' 128.7(2)
Rb1 Ti2 O11 . '1 565' '1 565' 129.1(3)
Rb1 Ti2 O8 . '1 565' '1 565' 110.2(4)
O3 Ti2 O12 '1 565' '1 565' '1 565' 83.8(3)
O3 Ti2 O7 '1 565' '1 565' 3 86.7(3)
O3 Ti2 O4 '1 565' '1 565' '4 465' 172.3(3)
O3 Ti2 O11 '1 565' '1 565' '1 565' 93.3(3)
O3 Ti2 O8 '1 565' '1 565' '1 565' 89.8(3)
O12 Ti2 O7 '1 565' '1 565' 3 86.1(3)
O12 Ti2 O4 '1 565' '1 565' '4 465' 88.6(3)
O12 Ti2 O11 '1 565' '1 565' '1 565' 175.8(4)
O12 Ti2 O8 '1 565' '1 565' '1 565' 83.5(4)
O7 Ti2 O4 3 '1 565' '4 465' 92.6(3)
O7 Ti2 O11 3 '1 565' '1 565' 96.7(3)
O7 Ti2 O8 3 '1 565' '1 565' 169.3(5)
O4 Ti2 O11 '4 465' '1 565' '1 565' 94.3(3)
O4 Ti2 O8 '4 465' '1 565' '1 565' 89.5(3)
O11 Ti2 O8 '1 565' '1 565' '1 565' 93.5(4)
Rb1 As1 O1 . . . 63.95(19)
Rb1 As1 O2 . . . 52.82(17)
Rb1 As1 O3 . . . 94.9(2)
Rb1 As1 O4 . . . 154.2(2)
O1 As1 O2 . . . 107.9(2)
O1 As1 O3 . . . 112.8(3)
O1 As1 O4 . . . 111.8(3)
O2 As1 O3 . . . 103.9(3)
O2 As1 O4 . . . 110.7(3)
O3 As1 O4 . . . 109.4(2)
Rb2 As2 O5 . 3 3 85.3(2)
Rb2 As2 O7 . 3 3 57.01(17)
Rb2 As2 O6 . 3 3 163.0(2)
Rb2 As2 O8 . 3 3 64.0(4)
O5 As2 O7 3 3 3 106.8(3)
O5 As2 O6 3 3 3 111.5(2)
O5 As2 O8 3 3 3 111.4(3)
O7 As2 O6 3 3 3 112.9(3)
O7 As2 O8 3 3 3 104.2(4)
O6 As2 O8 3 3 3 109.8(4)
Rb1 O1 Ti1 . . . 96.4(2)
Rb1 O1 As1 . . . 87.8(2)
Rb1 O1 Rb2 . . '4 565' 86.70(17)
Ti1 O1 As1 . . . 129.4(3)
Ti1 O1 Rb2 . . '4 565' 101.1(2)
As1 O1 Rb2 . . '4 565' 129.5(3)
Rb1 O2 As1 . . . 98.6(2)
Rb1 O2 Ti1 . . '2 664' 121.9(3)
Rb1 O2 Rb2 . . '3 544' 106.33(18)
As1 O2 Ti1 . . '2 664' 130.0(3)
As1 O2 Rb2 . . '3 544' 101.5(2)
Ti1 O2 Rb2 '2 664' . '3 544' 94.3(3)
Rb1 O3 Ti2 . '1 565' '1 565' 103.8(2)
Rb1 O3 As1 . '1 565' '1 565' 128.1(2)
Rb1 O3 Rb2 . '1 565' '3 554' 79.61(14)
Ti2 O3 As1 '1 565' '1 565' '1 565' 127.5(3)
Ti2 O3 Rb2 '1 565' '1 565' '3 554' 97.9(2)
As1 O3 Rb2 '1 565' '1 565' '3 554' 98.5(2)
Rb2 O4 Ti2 . '4 455' . 98.2(2)
Rb2 O4 As1 . '4 455' '4 455' 126.5(2)
Ti2 O4 As1 . '4 455' '4 455' 131.3(3)
Rb1 O11 Rb2 . . . 95.66(15)
Rb1 O11 Ti1 . . . 95.5(2)
Rb1 O11 Ti2 . . . 98.8(3)
Rb2 O11 Ti1 . . . 102.1(2)
Rb2 O11 Ti2 . . . 110.8(3)
Ti1 O11 Ti2 . . . 142.4(3)
Rb1 O12 Ti2 . '1 565' '1 565' 96.4(2)
Rb1 O12 Rb2 . '1 565' '3 554' 77.44(16)
Rb1 O12 Ti1 . '1 565' '3 554' 123.9(3)
Ti2 O12 Rb2 '1 565' '1 565' '3 554' 96.6(2)
Ti2 O12 Ti1 '1 565' '1 565' '3 554' 139.3(3)
Rb2 O12 Ti1 '3 554' '1 565' '3 554' 97.9(3)
Rb1 O5 Ti1 . 3 . 101.5(3)
Rb1 O5 As2 . 3 3 104.4(2)
Rb1 O5 Rb2 . 3 '4 565' 85.73(14)
Ti1 O5 As2 . 3 3 131.5(3)
Ti1 O5 Rb2 . 3 '4 565' 97.7(2)
As2 O5 Rb2 3 3 '4 565' 124.4(2)
Rb1 O6 Ti1 . '4 565' '2 664' 97.6(2)
Rb1 O6 As2 . '4 565' '4 565' 128.7(2)
Ti1 O6 As2 '2 664' '4 565' '4 565' 133.5(3)
Rb1 O7 Rb2 . 3 . 92.79(15)
Rb1 O7 Ti2 . 3 '1 565' 88.4(2)
Rb1 O7 As2 . 3 3 93.2(2)
Rb2 O7 Ti2 . 3 '1 565' 139.8(3)
Rb2 O7 As2 . 3 3 94.5(2)
Ti2 O7 As2 '1 565' 3 3 125.5(3)
Rb1 O8 Ti2 . . . 109.7(6)
Rb1 O8 Rb2 . . '3 544' 104.3(2)
Rb1 O8 As2 . . . 114.1(4)
Ti2 O8 Rb2 . . '3 544' 99.0(2)
Ti2 O8 As2 . . . 132.4(3)
Rb2 O8 As2 '3 544' . . 87.8(6)

loop_
_geom_bond_atom_site_label_1
_geom_bond_atom_site_label_2
_geom_bond_site_symmetry_1
_geom_bond_site_symmetry_2
_geom_bond_distance
_geom_bond_publ_flag
Rb1 Rb2 . . 4.574(7) ?
Rb1 Ti2 . '1 565' 3.806(7) ?
Rb1 As1 . . 3.490(5) ?
Rb1 O1 . . 3.138(6) yes
Rb1 O2 . . 2.812(6) yes
Rb1 O3 . '1 565' 2.762(6) yes
Rb1 O11 . . 3.283(6) yes
Rb1 O12 . '1 565' 2.933(6) yes
Rb1 O5 . 3 3.031(6) yes
Rb1 O6 . '4 565' 3.392(6) yes
Rb1 O7 . 3 3.318(6) yes
Rb1 O8 . . 2.812(7) yes
Rb1 Rb2 . '3 544' 4.750(6) ?
Rb1 Rb2 . '3 554' 3.827(6) ?
Rb1 Rb2 . '4 565' 4.053(6) ?
Rb2 Ti1 . . 3.819(7) ?
Rb2 As2 . 3 3.556(5) ?
Rb2 O4 . '4 455' 3.025(5) yes
Rb2 O11 . . 2.879(6) yes
Rb2 O7 . 3 2.992(5) yes
Rb2 O3 . 3 3.193(6) yes
Rb2 O12 . 3 3.177(6) yes
Rb2 O2 . 3 3.118(6) yes
Rb2 O8 . 3 3.198(12) yes
Rb2 Ti1 . '4 465' 3.800(7) ?
Rb2 O1 . '4 465' 2.753(6) yes
Rb2 O5 . '2 565' 2.926(6) yes
Ti1 O1 . . 2.142(8) ?
Ti1 O11 . . 1.977(8) ?
Ti1 O5 . 3 2.063(8) ?
Ti1 O2 . '2 665' 1.951(7) ?
Ti1 O6 . '3 545' 2.042(8) ?
Ti1 O12 . 3 1.728(7) ?
Ti2 O3 '1 565' '1 565' 2.040(7) ?
Ti2 O12 '1 565' '1 565' 2.122(7) ?
Ti2 O7 '1 565' 3 1.958(7) ?
Ti2 O4 '1 565' '4 465' 2.009(7) ?
Ti2 O11 '1 565' '1 565' 1.749(7) ?
Ti2 O8 '1 565' '1 565' 1.985(15) ?
As1 O1 . . 1.654(6) ?
As1 O2 . . 1.688(5) ?
As1 O3 . . 1.696(5) ?
As1 O4 . . 1.686(5) ?
As2 O5 3 3 1.677(5) ?
As2 O7 3 3 1.699(6) ?
As2 O6 3 3 1.675(5) ?
As2 O8 3 3 1.681(14) ?
